data_4112635
loop_
_publ_author_name
'John F. Berry'
'F. Albert Cotton'
'Tongbu Lu'
'Carlos A. Murillo'
'Brian K. Roberts'
'Xiaoping Wang'

_publ_contact_author_address
;  Laboratory for Molecular Structure and Bonding
   Dept. of Chemistry
   Texas A&M University, PO Box  30012
   College Station, TX 77842-3012, USA
;
_publ_contact_author_email cotton@tamu.edu
_publ_contact_author_fax '(979) 845 9351'
_publ_contact_author_name 'F. A. Cotton'
_publ_contact_author_phone '(979) 845 4432'
_publ_section_title
;
 Molecular and Electronic Structures by Design: Tuning Symmetrical and
 Unsymmetrical Linear Trichromium Chains
;
_journal_name_full 'Journal of the American Chemical Society'
_journal_page_first 7082
_journal_page_last 7096
_journal_paper_doi 10.1021/ja049055h
_journal_volume 126
_journal_year 2004
_chemical_formula_moiety '[Cr3(C10H8N3)4(NCO)(F)](PF6), (CH2Cl2)3'
_chemical_formula_sum 'C44 H38 Cl6 Cr3 F7 N13 O P'
_chemical_formula_weight 1297.54
_chemical_name_common '[Cr3(dpa)4(NCO)F]PF6,3CH2Cl2'
_chemical_name_systematic
; 
 ? 
;
_space_group_IT_number 14
_symmetry_cell_setting monoclinic
_symmetry_space_group_name_Hall '-P 2ybc'
_symmetry_space_group_name_H-M 'P 1 21/c 1'
_atom_sites_solution_hydrogens geom
_atom_sites_solution_primary direct
_atom_sites_solution_secondary difmap
_audit_creation_method SHELXL-97
_cell_angle_alpha 90.00
_cell_angle_beta 90.782(3)
_cell_angle_gamma 90.00
_cell_formula_units_Z 4
_cell_length_a 17.310(2)
_cell_length_b 16.038(2)
_cell_length_c 19.006(3)
_cell_measurement_reflns_used 5805
_cell_measurement_temperature 293(2)
_cell_measurement_theta_max 24.88
_cell_measurement_theta_min 2.36
_cell_volume 5275.9(12)
_computing_cell_refinement SAINT
_computing_data_collection SMART
_computing_data_reduction SAINT
_computing_structure_refinement 'SHELXL-97 (Sheldrick, 1997)'
_computing_structure_solution 'SHELXS-97 (Sheldrick, 1990)'
_diffrn_ambient_temperature 213(2)
_diffrn_measured_fraction_theta_full 0.995
_diffrn_measured_fraction_theta_max 0.995
_diffrn_measurement_device_type 'Bruker SMART 1000'
_diffrn_measurement_method \w-scan
_diffrn_radiation_monochromator graphite
_diffrn_radiation_source 'normal-focus sealed tube'
_diffrn_radiation_type MoK\a
_diffrn_radiation_wavelength 0.71073
_diffrn_reflns_av_R_equivalents 0.0422
_diffrn_reflns_av_sigmaI/netI 0.0507
_diffrn_reflns_limit_h_max 20
_diffrn_reflns_limit_h_min -17
_diffrn_reflns_limit_k_max 19
_diffrn_reflns_limit_k_min -18
_diffrn_reflns_limit_l_max 22
_diffrn_reflns_limit_l_min -20
_diffrn_reflns_number 26832
_diffrn_reflns_theta_full 25.02
_diffrn_reflns_theta_max 25.02
_diffrn_reflns_theta_min 1.73
_diffrn_standards_number 0
_exptl_absorpt_coefficient_mu 1.016
_exptl_absorpt_correction_T_max 0.9053
_exptl_absorpt_correction_T_min 0.6523
_exptl_absorpt_correction_type multi-scan
_exptl_crystal_colour 'dark green'
_exptl_crystal_density_diffrn 1.634
_exptl_crystal_description needle
_exptl_crystal_F_000 2612
_exptl_crystal_size_max 0.46
_exptl_crystal_size_mid 0.20
_exptl_crystal_size_min 0.10
_refine_diff_density_max 0.665
_refine_diff_density_min -0.841
_refine_diff_density_rms 0.082
_refine_ls_extinction_method none
_refine_ls_goodness_of_fit_ref 1.031
_refine_ls_hydrogen_treatment noref
_refine_ls_matrix_type full
_refine_ls_number_parameters 676
_refine_ls_number_reflns 9272
_refine_ls_number_restraints 1
_refine_ls_restrained_S_all 1.033
_refine_ls_R_factor_all 0.0867
_refine_ls_R_factor_gt 0.0521
_refine_ls_shift/su_max 0.005
_refine_ls_shift/su_mean 0.000
_refine_ls_structure_factor_coef Fsqd
_refine_ls_weighting_details 'calc w=1/[\s^2^(Fo^2^)+(0.0701P)^2^+8.1159P] where P=(Fo^2^+2Fc^2^)/3'
_refine_ls_weighting_scheme calc
_refine_ls_wR_factor_gt 0.1312
_refine_ls_wR_factor_ref 0.1514
_reflns_number_gt 6269
_reflns_number_total 9272
_reflns_threshold_expression I>2sigma(I)
_cod_data_source_file ja049055hsi20040409_043050_01.cif
_cod_data_source_block 12threeCH2Cl2
_cod_original_cell_volume 5276.0(13)
_cod_database_code 4112635

loop_
_symmetry_equiv_pos_as_xyz
'x, y, z'
'-x, y+1/2, -z+1/2'
'-x, -y, -z'
'x, -y-1/2, z-1/2'

loop_
_atom_site_label
_atom_site_type_symbol
_atom_site_fract_x
_atom_site_fract_y
_atom_site_fract_z
_atom_site_U_iso_or_equiv
_atom_site_adp_type
_atom_site_occupancy
_atom_site_symmetry_multiplicity
_atom_site_calc_flag
_atom_site_refinement_flags
Cr1 Cr 0.64210(4) 0.13937(4) 0.14795(3) 0.02218(17) Uani 1 1 d .
Cr2 Cr 0.75624(4) 0.13587(4) 0.16182(3) 0.02141(17) Uani 1 1 d .
Cr3 Cr 0.90377(4) 0.13237(4) 0.18106(4) 0.02765(18) Uani 1 1 d .
F1L F 1.01109(17) 0.1266(2) 0.19176(18) 0.0630(9) Uani 1 1 d .
N1L N 0.5194(2) 0.1406(2) 0.13542(19) 0.0328(9) Uani 1 1 d .
N8 N 0.78390(19) 0.1373(2) 0.05909(17) 0.0237(7) Uani 1 1 d .
N11 N 0.77194(19) 0.2600(2) 0.16471(17) 0.0238(7) Uani 1 1 d .
N10 N 0.65235(19) 0.2626(2) 0.11157(17) 0.0247(8) Uani 1 1 d .
N6 N 0.8963(2) 0.0186(2) 0.12942(18) 0.0284(8) Uani 1 1 d .
N1 N 0.6341(2) 0.1853(2) 0.25094(17) 0.0270(8) Uani 1 1 d .
N3 N 0.8793(2) 0.0776(2) 0.27808(19) 0.0303(8) Uani 1 1 d .
N2 N 0.75505(19) 0.1300(2) 0.26786(17) 0.0255(8) Uani 1 1 d .
N9 N 0.90551(19) 0.1900(2) 0.08336(18) 0.0268(8) Uani 1 1 d .
N4 N 0.6394(2) 0.0151(2) 0.18511(17) 0.0271(8) Uani 1 1 d .
N7 N 0.6575(2) 0.0978(2) 0.04389(17) 0.0257(8) Uani 1 1 d .
C101 C 0.7199(2) 0.3037(2) 0.1237(2) 0.0239(9) Uani 1 1 d .
C31 C 0.8083(3) 0.0850(3) 0.3067(2) 0.0286(10) Uani 1 1 d .
N12 N 0.8905(2) 0.2501(2) 0.22245(18) 0.0286(8) Uani 1 1 d .
N5 N 0.76823(19) 0.0111(2) 0.15979(17) 0.0251(8) Uani 1 1 d .
C95 C 0.9651(3) 0.2419(3) 0.0681(3) 0.0370(11) Uani 1 1 d .
H95A H 1.0037 0.2494 0.1020 0.044 Uiso 1 1 calc R
C91 C 0.8470(2) 0.1799(2) 0.0351(2) 0.0250(9) Uani 1 1 d .
C71 C 0.7289(2) 0.1025(3) 0.0155(2) 0.0269(9) Uani 1 1 d .
C41 C 0.7050(3) -0.0315(3) 0.1842(2) 0.0275(9) Uani 1 1 d .
C105 C 0.5973(2) 0.2990(3) 0.0708(2) 0.0301(10) Uani 1 1 d .
H10A H 0.5508 0.2710 0.0635 0.036 Uiso 1 1 calc R
C61 C 0.8297(2) -0.0272(3) 0.1290(2) 0.0277(10) Uani 1 1 d .
C122 C 0.8246(3) 0.3813(3) 0.2292(2) 0.0362(11) Uani 1 1 d .
H12A H 0.7819 0.4142 0.2182 0.043 Uiso 1 1 calc R
C64 C 0.9570(3) -0.0824(3) 0.0563(3) 0.0436(13) Uani 1 1 d .
H64A H 0.9999 -0.0993 0.0310 0.052 Uiso 1 1 calc R
C121 C 0.8289(2) 0.2989(2) 0.2044(2) 0.0266(9) Uani 1 1 d .
C62 C 0.8267(3) -0.1039(3) 0.0933(3) 0.0387(11) Uani 1 1 d .
H62A H 0.7819 -0.1358 0.0935 0.046 Uiso 1 1 calc R
C102 C 0.7339(3) 0.3800(3) 0.0897(2) 0.0308(10) Uani 1 1 d .
H10B H 0.7815 0.4064 0.0952 0.037 Uiso 1 1 calc R
C75 C 0.5995(3) 0.0629(3) 0.0057(2) 0.0370(11) Uani 1 1 d .
H75A H 0.5506 0.0606 0.0253 0.044 Uiso 1 1 calc R
C45 C 0.5762(3) -0.0180(3) 0.2154(2) 0.0357(11) Uani 1 1 d .
H45A H 0.5311 0.0136 0.2164 0.043 Uiso 1 1 calc R
C103 C 0.6772(3) 0.4154(3) 0.0484(2) 0.0349(11) Uani 1 1 d .
H10C H 0.6859 0.4662 0.0262 0.042 Uiso 1 1 calc R
C11 C 0.6932(2) 0.1689(3) 0.2976(2) 0.0274(9) Uani 1 1 d .
C72 C 0.7428(3) 0.0676(3) -0.0512(2) 0.0384(11) Uani 1 1 d .
H72A H 0.7921 0.0686 -0.0699 0.046 Uiso 1 1 calc R
C63 C 0.8910(3) -0.1311(3) 0.0580(3) 0.0467(13) Uani 1 1 d .
H63A H 0.8900 -0.1825 0.0353 0.056 Uiso 1 1 calc R
C123 C 0.8840(3) 0.4129(3) 0.2699(3) 0.0490(14) Uani 1 1 d .
H12B H 0.8820 0.4677 0.2857 0.059 Uiso 1 1 calc R
C13 C 0.6277(3) 0.2474(3) 0.3867(2) 0.0415(12) Uani 1 1 d .
H13A H 0.6248 0.2674 0.4325 0.050 Uiso 1 1 calc R
C12 C 0.6890(3) 0.1992(3) 0.3673(2) 0.0359(11) Uani 1 1 d .
H12C H 0.7278 0.1863 0.3999 0.043 Uiso 1 1 calc R
C65 C 0.9574(3) -0.0094(3) 0.0923(2) 0.0368(11) Uani 1 1 d .
H65A H 1.0019 0.0231 0.0915 0.044 Uiso 1 1 calc R
C35 C 0.9341(3) 0.0324(3) 0.3125(3) 0.0400(12) Uani 1 1 d .
H35A H 0.9825 0.0273 0.2924 0.048 Uiso 1 1 calc R
C1L C 0.4550(3) 0.1541(3) 0.1488(2) 0.0350(11) Uani 1 1 d .
C92 C 0.8529(3) 0.2185(3) -0.0314(2) 0.0366(11) Uani 1 1 d .
H92A H 0.8153 0.2088 -0.0659 0.044 Uiso 1 1 calc R
C125 C 0.9478(3) 0.2827(3) 0.2634(3) 0.0430(12) Uani 1 1 d .
H12D H 0.9895 0.2490 0.2759 0.052 Uiso 1 1 calc R
C43 C 0.6415(3) -0.1438(3) 0.2428(3) 0.0490(13) Uani 1 1 d .
H43A H 0.6418 -0.1973 0.2617 0.059 Uiso 1 1 calc R
C15 C 0.5750(3) 0.2344(3) 0.2714(2) 0.0334(10) Uani 1 1 d .
H15A H 0.5361 0.2468 0.2389 0.040 Uiso 1 1 calc R
C94 C 0.9712(3) 0.2835(3) 0.0058(3) 0.0423(12) Uani 1 1 d .
H94A H 1.0123 0.3194 -0.0024 0.051 Uiso 1 1 calc R
C93 C 0.9142(3) 0.2703(3) -0.0449(3) 0.0454(13) Uani 1 1 d .
H93A H 0.9175 0.2966 -0.0884 0.055 Uiso 1 1 calc R
C32 C 0.7916(3) 0.0427(3) 0.3696(2) 0.0399(12) Uani 1 1 d .
H32A H 0.7422 0.0452 0.3881 0.048 Uiso 1 1 calc R
C73 C 0.6823(3) 0.0318(3) -0.0885(3) 0.0483(14) Uani 1 1 d .
H73A H 0.6909 0.0085 -0.1325 0.058 Uiso 1 1 calc R
C44 C 0.5754(3) -0.0963(3) 0.2449(3) 0.0483(13) Uani 1 1 d .
H44A H 0.5310 -0.1167 0.2659 0.058 Uiso 1 1 calc R
C124 C 0.9466(3) 0.3633(3) 0.2871(3) 0.0552(15) Uani 1 1 d .
H12E H 0.9872 0.3843 0.3144 0.066 Uiso 1 1 calc R
C33 C 0.8482(3) -0.0019(3) 0.4037(3) 0.0511(14) Uani 1 1 d .
H33A H 0.8375 -0.0294 0.4456 0.061 Uiso 1 1 calc R
O1L O 0.3884(2) 0.1677(3) 0.1621(2) 0.0600(11) Uani 1 1 d .
C104 C 0.6071(3) 0.3754(3) 0.0399(2) 0.0380(11) Uani 1 1 d .
H10D H 0.5674 0.3998 0.0137 0.046 Uiso 1 1 calc R
C14 C 0.5696(3) 0.2667(3) 0.3378(2) 0.0410(12) Uani 1 1 d .
H14A H 0.5284 0.3007 0.3500 0.049 Uiso 1 1 calc R
C42 C 0.7070(3) -0.1120(3) 0.2127(3) 0.0423(12) Uani 1 1 d .
H42A H 0.7520 -0.1436 0.2112 0.051 Uiso 1 1 calc R
C74 C 0.6092(3) 0.0306(3) -0.0609(3) 0.0467(13) Uani 1 1 d .
H74A H 0.5677 0.0086 -0.0863 0.056 Uiso 1 1 calc R
C34 C 0.9212(3) -0.0059(3) 0.3755(3) 0.0536(14) Uani 1 1 d .
H34A H 0.9608 -0.0340 0.3990 0.064 Uiso 1 1 calc R
P1S P 0.84221(9) -0.37716(9) 0.11629(8) 0.0461(3) Uani 1 1 d .
Cl2S Cl 0.37935(10) -0.02423(15) 0.27345(9) 0.0900(7) Uani 1 1 d D
Cl1S Cl 0.48478(15) 0.05905(15) 0.37224(11) 0.1064(8) Uani 1 1 d D
F3S F 0.7894(3) -0.3037(2) 0.1418(2) 0.0871(12) Uani 1 1 d .
F2S F 0.8494(2) -0.3318(3) 0.04271(18) 0.0840(12) Uani 1 1 d .
F1S F 0.9162(3) -0.3300(3) 0.1441(3) 0.1155(17) Uani 1 1 d .
C1S C 0.3986(5) 0.0703(5) 0.3274(4) 0.121(4) Uani 1 1 d D
H1SA H 0.4008 0.1190 0.2972 0.145 Uiso 1 1 calc R
H1SB H 0.3571 0.0784 0.3605 0.145 Uiso 1 1 calc R
Cl3S Cl 1.18474(13) 0.12695(15) 0.10756(13) 0.1108(8) Uani 1 1 d .
Cl62 Cl 0.38230(14) 0.36213(18) 0.05067(14) 0.1194(8) Uani 1 1 d .
Cl5S Cl 0.39524(17) 0.2151(2) -0.03690(15) 0.1553(12) Uani 1 1 d .
F6S F 0.7686(2) -0.4240(2) 0.0846(2) 0.0869(12) Uani 1 1 d .
F5S F 0.8328(4) -0.4219(3) 0.1888(2) 0.122(2) Uani 1 1 d .
F4S F 0.8921(3) -0.4521(3) 0.0897(3) 0.1166(17) Uani 1 1 d .
C2S C 0.3369(4) 0.2737(6) 0.0165(4) 0.100(3) Uani 1 1 d .
H2SA H 0.3198 0.2392 0.0551 0.120 Uiso 1 1 calc R
H2SB H 0.2915 0.2908 -0.0103 0.120 Uiso 1 1 calc R
C3S C 1.1932(5) 0.1956(5) 0.1774(4) 0.086(2) Uani 1 1 d .
H3SA H 1.1617 0.1760 0.2159 0.104 Uiso 1 1 calc R
H3SB H 1.2465 0.1970 0.1937 0.104 Uiso 1 1 calc R
Cl4S Cl 1.16461(16) 0.29490(14) 0.15432(18) 0.1392(11) Uani 1 1 d .

loop_
_atom_site_aniso_label
_atom_site_aniso_U_11
_atom_site_aniso_U_22
_atom_site_aniso_U_33
_atom_site_aniso_U_23
_atom_site_aniso_U_13
_atom_site_aniso_U_12
Cr1 0.0224(3) 0.0226(4) 0.0215(3) -0.0011(3) -0.0002(3) -0.0023(3)
Cr2 0.0249(4) 0.0191(3) 0.0203(3) 0.0002(3) -0.0001(3) -0.0010(3)
Cr3 0.0235(4) 0.0256(4) 0.0338(4) 0.0041(3) -0.0016(3) -0.0001(3)
F1L 0.0423(18) 0.068(2) 0.078(2) 0.0135(18) -0.0038(16) -0.0014(16)
N1L 0.032(2) 0.034(2) 0.033(2) -0.0015(17) -0.0013(16) -0.0011(17)
N8 0.0235(18) 0.0243(18) 0.0234(18) 0.0006(15) 0.0004(14) 0.0008(15)
N11 0.0267(19) 0.0198(17) 0.0247(18) -0.0011(15) -0.0026(15) -0.0015(14)
N10 0.0262(19) 0.0256(19) 0.0223(18) -0.0006(15) -0.0008(14) 0.0013(15)
N6 0.027(2) 0.0252(19) 0.033(2) 0.0075(16) 0.0031(16) 0.0045(15)
N1 0.029(2) 0.027(2) 0.0252(19) -0.0011(15) 0.0004(15) -0.0018(15)
N3 0.032(2) 0.026(2) 0.033(2) 0.0014(16) -0.0070(16) 0.0016(16)
N2 0.0254(19) 0.0289(19) 0.0221(18) 0.0007(15) -0.0027(14) -0.0034(15)
N9 0.0231(19) 0.0242(19) 0.033(2) 0.0042(15) 0.0024(15) 0.0017(15)
N4 0.029(2) 0.0270(19) 0.0254(19) 0.0006(15) 0.0009(15) -0.0036(16)
N7 0.029(2) 0.0238(18) 0.0247(18) 0.0003(15) -0.0040(15) -0.0044(15)
C101 0.028(2) 0.023(2) 0.021(2) -0.0037(17) 0.0001(17) 0.0012(17)
C31 0.035(3) 0.026(2) 0.025(2) 0.0007(18) -0.0054(19) -0.0065(19)
N12 0.030(2) 0.0269(19) 0.0282(19) 0.0024(16) -0.0073(16) -0.0039(15)
N5 0.0249(19) 0.0212(18) 0.0291(19) 0.0026(15) 0.0014(15) 0.0002(14)
C95 0.029(3) 0.032(3) 0.049(3) -0.004(2) 0.008(2) -0.002(2)
C91 0.027(2) 0.022(2) 0.026(2) -0.0022(17) 0.0056(18) 0.0059(17)
C71 0.032(2) 0.022(2) 0.027(2) 0.0034(18) -0.0036(18) 0.0018(18)
C41 0.034(2) 0.022(2) 0.026(2) 0.0014(18) -0.0011(18) -0.0035(19)
C105 0.026(2) 0.035(3) 0.029(2) -0.001(2) -0.0061(18) 0.0032(19)
C61 0.034(2) 0.023(2) 0.026(2) 0.0074(18) -0.0008(18) 0.0072(19)
C122 0.048(3) 0.028(2) 0.033(3) -0.001(2) -0.007(2) -0.002(2)
C64 0.045(3) 0.041(3) 0.045(3) 0.011(2) 0.015(2) 0.020(2)
C121 0.030(2) 0.021(2) 0.029(2) 0.0025(18) 0.0008(18) -0.0037(18)
C62 0.045(3) 0.027(2) 0.045(3) -0.002(2) 0.005(2) 0.001(2)
C102 0.038(3) 0.023(2) 0.031(2) 0.0003(18) 0.0006(19) -0.0020(19)
C75 0.036(3) 0.039(3) 0.036(3) -0.002(2) -0.002(2) -0.011(2)
C45 0.031(3) 0.039(3) 0.037(3) 0.000(2) 0.004(2) -0.008(2)
C103 0.052(3) 0.026(2) 0.027(2) 0.0034(19) -0.003(2) 0.000(2)
C11 0.034(2) 0.026(2) 0.022(2) 0.0009(18) 0.0028(18) -0.0055(19)
C72 0.044(3) 0.042(3) 0.029(3) -0.005(2) 0.005(2) 0.001(2)
C63 0.063(4) 0.035(3) 0.042(3) -0.003(2) 0.005(3) 0.018(3)
C123 0.068(4) 0.035(3) 0.044(3) -0.008(2) -0.016(3) -0.010(3)
C13 0.059(3) 0.040(3) 0.026(2) -0.007(2) 0.009(2) -0.001(2)
C12 0.048(3) 0.038(3) 0.022(2) -0.001(2) -0.002(2) -0.001(2)
C65 0.035(3) 0.037(3) 0.039(3) 0.012(2) 0.008(2) 0.012(2)
C35 0.037(3) 0.036(3) 0.046(3) 0.003(2) -0.013(2) 0.005(2)
C1L 0.039(3) 0.034(3) 0.032(3) -0.006(2) -0.003(2) -0.004(2)
C92 0.039(3) 0.037(3) 0.034(3) 0.007(2) 0.007(2) 0.007(2)
C125 0.041(3) 0.045(3) 0.042(3) 0.005(2) -0.016(2) -0.007(2)
C43 0.057(3) 0.030(3) 0.061(3) 0.014(2) 0.009(3) -0.004(2)
C15 0.031(3) 0.034(3) 0.035(3) -0.002(2) 0.0027(19) 0.002(2)
C94 0.040(3) 0.033(3) 0.055(3) 0.002(2) 0.022(2) -0.006(2)
C93 0.052(3) 0.040(3) 0.046(3) 0.016(2) 0.022(3) 0.007(2)
C32 0.048(3) 0.040(3) 0.032(3) 0.005(2) -0.003(2) -0.003(2)
C73 0.065(4) 0.053(3) 0.027(3) -0.014(2) 0.000(2) -0.005(3)
C44 0.048(3) 0.039(3) 0.058(3) 0.010(3) 0.010(3) -0.014(2)
C124 0.066(4) 0.046(3) 0.053(3) -0.004(3) -0.031(3) -0.014(3)
C33 0.071(4) 0.045(3) 0.037(3) 0.017(2) -0.007(3) 0.001(3)
O1L 0.032(2) 0.069(3) 0.079(3) -0.005(2) 0.0128(18) 0.0082(18)
C104 0.045(3) 0.039(3) 0.030(2) 0.003(2) -0.010(2) 0.008(2)
C14 0.049(3) 0.040(3) 0.035(3) -0.008(2) 0.010(2) 0.004(2)
C42 0.048(3) 0.030(3) 0.050(3) 0.008(2) 0.001(2) 0.000(2)
C74 0.059(4) 0.051(3) 0.030(3) -0.010(2) -0.012(2) -0.016(3)
C34 0.063(4) 0.048(3) 0.049(3) 0.011(3) -0.018(3) 0.012(3)
P1S 0.0498(8) 0.0406(8) 0.0477(8) -0.0001(6) -0.0013(6) -0.0058(6)
Cl2S 0.0514(10) 0.162(2) 0.0561(10) 0.0102(11) 0.0022(7) -0.0276(11)
Cl1S 0.1204(18) 0.1201(18) 0.0790(13) -0.0240(12) 0.0086(12) -0.0470(15)
F3S 0.112(3) 0.054(2) 0.096(3) -0.006(2) 0.021(2) 0.020(2)
F2S 0.087(3) 0.106(3) 0.059(2) 0.019(2) -0.0001(19) -0.038(2)
F1S 0.101(3) 0.122(4) 0.122(4) -0.005(3) -0.057(3) -0.042(3)
C1S 0.155(9) 0.114(7) 0.096(6) 0.053(5) 0.082(6) 0.075(6)
Cl3S 0.0937(16) 0.1182(18) 0.1206(18) -0.0363(15) 0.0090(13) 0.0076(13)
Cl62 0.0957(17) 0.141(2) 0.1209(19) 0.0224(16) -0.0149(14) -0.0064(15)
Cl5S 0.120(2) 0.235(4) 0.112(2) -0.021(2) 0.0197(16) 0.013(2)
F6S 0.069(3) 0.068(2) 0.124(3) -0.007(2) 0.001(2) -0.034(2)
F5S 0.243(6) 0.065(3) 0.058(2) 0.026(2) 0.014(3) 0.002(3)
F4S 0.099(3) 0.121(4) 0.130(4) -0.048(3) -0.022(3) 0.054(3)
C2S 0.052(4) 0.144(8) 0.103(6) 0.039(6) -0.009(4) 0.001(5)
C3S 0.093(6) 0.091(6) 0.075(5) 0.007(4) -0.002(4) 0.007(4)
Cl4S 0.128(2) 0.0727(14) 0.214(3) 0.0029(17) -0.083(2) -0.0100(13)

loop_
_atom_type_symbol
_atom_type_description
_atom_type_scat_dispersion_real
_atom_type_scat_dispersion_imag
_atom_type_scat_source
C C 0.0033 0.0016 'International Tables Vol C Tables 4.2.6.8 and 6.1.1.4'
H H 0.0000 0.0000 'International Tables Vol C Tables 4.2.6.8 and 6.1.1.4'
N N 0.0061 0.0033 'International Tables Vol C Tables 4.2.6.8 and 6.1.1.4'
O O 0.0106 0.0060 'International Tables Vol C Tables 4.2.6.8 and 6.1.1.4'
Cl Cl 0.1484 0.1585 'International Tables Vol C Tables 4.2.6.8 and 6.1.1.4'
Cr Cr 0.3209 0.6236 'International Tables Vol C Tables 4.2.6.8 and 6.1.1.4'
F F 0.0171 0.0103 'International Tables Vol C Tables 4.2.6.8 and 6.1.1.4'
P P 0.1023 0.0942 'International Tables Vol C Tables 4.2.6.8 and 6.1.1.4'

loop_
_geom_angle_atom_site_label_1
_geom_angle_atom_site_label_2
_geom_angle_atom_site_label_3
_geom_angle
Cr2 Cr1 N1 87.97(10)
Cr2 Cr1 N10 88.96(10)
N1 Cr1 N10 89.05(13)
Cr2 Cr1 N7 88.68(10)
N1 Cr1 N7 175.96(14)
N10 Cr1 N7 88.63(13)
Cr2 Cr1 N4 87.48(10)
N1 Cr1 N4 91.01(13)
N10 Cr1 N4 176.44(14)
N7 Cr1 N4 91.10(13)
Cr2 Cr1 N1L 178.38(11)
N1 Cr1 N1L 91.29(14)
N10 Cr1 N1L 92.46(14)
N7 Cr1 N1L 92.11(14)
N4 Cr1 N1L 91.09(14)
N1 Cr1 Cr3 87.60(10)
N10 Cr1 Cr3 88.88(9)
N7 Cr1 Cr3 89.04(9)
N4 Cr1 Cr3 87.57(10)
N1L Cr1 Cr3 178.25(10)
Cr1 Cr2 N11 96.28(10)
Cr1 Cr2 N5 97.35(10)
N11 Cr2 N5 166.30(14)
Cr1 Cr2 N8 96.89(10)
N11 Cr2 N8 88.94(13)
N5 Cr2 N8 88.10(13)
Cr1 Cr2 N2 96.31(10)
N11 Cr2 N2 91.27(14)
N5 Cr2 N2 88.58(14)
N8 Cr2 N2 166.70(14)
Cr1 Cr2 Cr3 179.34(4)
N11 Cr2 Cr3 83.35(10)
N5 Cr2 Cr3 83.03(10)
N8 Cr2 Cr3 83.66(10)
N2 Cr2 Cr3 83.15(10)
F1L Cr3 N12 96.84(15)
F1L Cr3 N9 95.32(14)
N12 Cr3 N9 86.34(14)
F1L Cr3 N6 93.66(15)
N12 Cr3 N6 168.61(14)
N9 Cr3 N6 88.30(14)
F1L Cr3 N3 95.54(14)
N12 Cr3 N3 91.35(14)
N9 Cr3 N3 169.09(14)
N6 Cr3 N3 92.03(14)
F1L Cr3 Cr2 177.53(12)
N12 Cr3 Cr2 85.35(10)
N9 Cr3 Cr2 83.67(10)
N6 Cr3 Cr2 84.07(10)
N3 Cr3 Cr2 85.52(10)
F1L Cr3 Cr1 177.82(11)
N12 Cr3 Cr1 85.11(10)
N9 Cr3 Cr1 83.81(9)
N6 Cr3 Cr1 84.32(10)
N3 Cr3 Cr1 85.37(10)
C1L N1L Cr1 158.3(3)
C91 N8 C71 123.5(3)
C91 N8 Cr2 121.8(3)
C71 N8 Cr2 114.1(3)
C101 N11 C121 122.4(3)
C101 N11 Cr2 113.7(3)
C121 N11 Cr2 123.9(3)
C105 N10 C101 119.1(4)
C105 N10 Cr1 122.1(3)
C101 N10 Cr1 118.4(3)
C65 N6 C61 118.8(4)
C65 N6 Cr3 119.6(3)
C61 N6 Cr3 121.5(3)
C15 N1 C11 119.1(4)
C15 N1 Cr1 122.2(3)
C11 N1 Cr1 118.5(3)
C35 N3 C31 119.1(4)
C35 N3 Cr3 120.1(3)
C31 N3 Cr3 120.8(3)
C11 N2 C31 122.7(3)
C11 N2 Cr2 114.2(3)
C31 N2 Cr2 122.9(3)
C95 N9 C91 119.2(4)
C95 N9 Cr3 118.9(3)
C91 N9 Cr3 121.8(3)
C45 N4 C41 118.1(4)
C45 N4 Cr1 122.3(3)
C41 N4 Cr1 119.4(3)
C75 N7 C71 118.9(4)
C75 N7 Cr1 122.1(3)
C71 N7 Cr1 118.9(3)
N10 C101 N11 113.9(3)
N10 C101 C102 119.8(4)
N11 C101 C102 126.1(4)
N3 C31 N2 115.8(4)
N3 C31 C32 119.7(4)
N2 C31 C32 124.3(4)
C125 N12 C121 119.1(4)
C125 N12 Cr3 119.2(3)
C121 N12 Cr3 121.4(3)
C61 N5 C41 123.3(3)
C61 N5 Cr2 122.4(3)
C41 N5 Cr2 113.9(3)
N9 C95 C94 123.5(5)
N9 C91 N8 115.0(3)
N9 C91 C92 119.1(4)
N8 C91 C92 125.6(4)
N7 C71 N8 114.2(4)
N7 C71 C72 120.2(4)
N8 C71 C72 125.4(4)
N4 C41 N5 113.6(3)
N4 C41 C42 121.2(4)
N5 C41 C42 125.0(4)
N10 C105 C104 122.7(4)
N6 C61 N5 114.7(4)
N6 C61 C62 119.9(4)
N5 C61 C62 125.2(4)
C123 C122 C121 119.5(5)
C65 C64 C63 118.3(5)
N12 C121 N11 115.3(4)
N12 C121 C122 120.0(4)
N11 C121 C122 124.6(4)
C63 C62 C61 119.2(5)
C103 C102 C101 119.8(4)
N7 C75 C74 123.3(5)
N4 C45 C44 123.0(5)
C102 C103 C104 119.7(4)
N2 C11 N1 113.7(3)
N2 C11 C12 126.4(4)
N1 C11 C12 119.5(4)
C73 C72 C71 119.3(5)
C62 C63 C64 120.3(5)
C122 C123 C124 120.0(5)
C12 C13 C14 120.0(4)
C13 C12 C11 119.8(4)
C64 C65 N6 123.4(5)
N3 C35 C34 122.8(5)
N1L C1L O1L 179.4(6)
C93 C92 C91 119.8(5)
N12 C125 C124 122.6(5)
C44 C43 C42 119.8(5)
N1 C15 C14 123.2(4)
C95 C94 C93 117.7(4)
C92 C93 C94 120.5(5)
C33 C32 C31 120.0(5)
C74 C73 C72 120.3(5)
C45 C44 C43 118.8(5)
C125 C124 C123 118.8(5)
C32 C33 C34 119.5(5)
C105 C104 C103 118.7(4)
C15 C14 C13 118.2(5)
C43 C42 C41 119.1(5)
C73 C74 C75 117.9(5)
C35 C34 C33 118.8(5)
F5S P1S F4S 89.8(3)
F5S P1S F3S 90.2(2)
F4S P1S F3S 177.9(3)
F5S P1S F1S 91.1(3)
F4S P1S F1S 91.5(3)
F3S P1S F1S 90.6(3)
F5S P1S F2S 178.5(3)
F4S P1S F2S 91.0(3)
F3S P1S F2S 88.9(2)
F1S P1S F2S 90.1(2)
F5S P1S F6S 91.4(3)
F4S P1S F6S 87.6(2)
F3S P1S F6S 90.3(2)
F1S P1S F6S 177.4(3)
F2S P1S F6S 87.4(2)
Cl1S C1S Cl2S 109.6(4)
Cl5S C2S Cl62 113.6(4)
Cl4S C3S Cl3S 111.9(4)

loop_
_geom_bond_atom_site_label_1
_geom_bond_atom_site_label_2
_geom_bond_distance
Cr1 Cr2 1.9905(9)
Cr1 N1 2.098(3)
Cr1 N10 2.102(3)
Cr1 N7 2.107(3)
Cr1 N4 2.115(3)
Cr1 N1L 2.134(4)
Cr1 Cr3 4.5660(11)
Cr2 N11 2.010(3)
Cr2 N5 2.012(3)
Cr2 N8 2.017(3)
Cr2 N2 2.018(3)
Cr2 Cr3 2.5755(10)
Cr3 F1L 1.868(3)
Cr3 N12 2.059(4)
Cr3 N9 2.075(3)
Cr3 N6 2.075(4)
Cr3 N3 2.091(4)
N1L C1L 1.168(6)
N8 C91 1.372(5)
N8 C71 1.372(5)
N11 C101 1.374(5)
N11 C121 1.382(5)
N10 C105 1.353(5)
N10 C101 1.360(5)
N6 C65 1.356(5)
N6 C61 1.366(5)
N1 C15 1.352(5)
N1 C11 1.370(5)
N3 C35 1.355(6)
N3 C31 1.355(6)
N2 C11 1.368(5)
N2 C31 1.378(5)
N9 C95 1.358(5)
N9 C91 1.366(5)
N4 C45 1.352(5)
N4 C41 1.361(5)
N7 C75 1.352(5)
N7 C71 1.357(5)
C101 C102 1.407(6)
C31 C32 1.408(6)
N12 C125 1.357(6)
N12 C121 1.363(5)
N5 C61 1.368(5)
N5 C41 1.376(5)
C95 C94 1.365(7)
C91 C92 1.412(6)
C71 C72 1.410(6)
C41 C42 1.400(6)
C105 C104 1.371(6)
C61 C62 1.406(6)
C122 C123 1.374(7)
C122 C121 1.405(6)
C64 C65 1.356(7)
C64 C63 1.385(7)
C62 C63 1.378(7)
C102 C103 1.372(6)
C75 C74 1.380(6)
C45 C44 1.375(7)
C103 C104 1.379(7)
C11 C12 1.414(6)
C72 C73 1.381(7)
C123 C124 1.379(8)
C13 C12 1.368(7)
C13 C14 1.394(7)
C35 C34 1.367(7)
C1L O1L 1.202(6)
C92 C93 1.376(7)
C125 C124 1.370(7)
C43 C44 1.376(7)
C43 C42 1.376(7)
C15 C14 1.368(6)
C94 C93 1.386(7)
C32 C33 1.369(7)
C73 C74 1.376(7)
C33 C34 1.380(8)
P1S F5S 1.564(4)
P1S F4S 1.568(4)
P1S F3S 1.571(4)
P1S F1S 1.573(4)
P1S F2S 1.583(4)
P1S F6S 1.591(4)
Cl2S C1S 1.858(8)
Cl1S C1S 1.718(8)
Cl3S C3S 1.730(8)
Cl62 C2S 1.742(9)
Cl5S C2S 1.720(9)
C3S Cl4S 1.722(8)
